data_4083650
loop_
_publ_author_name
'Ahmed, Shabana A.'
'Hill, Michael S.'
'Hitchcock, Peter B.'
'Mansell, Stephen M.'
'St John, Oliver'

_publ_section_title
;
 DACH-Bridged (DACH =trans-1,2-Diaminocyclohexane) Bis(iminophosphonamide)
 Derivatives of Groups 3 and 13 and Their Use in the Enantiomorphic
 Polymerization of Methyl Methacrylate
;
_journal_issue 3
_journal_name_full Organometallics
_journal_page_first 538
_journal_paper_doi 10.1021/om060860+
_journal_volume 26
_journal_year 2007
_chemical_compound_source 'synthesis as described'
_chemical_formula_moiety 'C50 H57 Al1 N4 P2'
_chemical_formula_sum 'C50 H57 Al N4 P2'
_chemical_formula_weight 802.92
_chemical_name_systematic
;
 ?
;
_space_group_IT_number 14
_symmetry_cell_setting monoclinic
_symmetry_Int_Tables_number 14
_symmetry_space_group_name_Hall '-P 2yn'
_symmetry_space_group_name_H-M 'P 1 21/n 1'
_atom_sites_solution_hydrogens geom
_atom_sites_solution_primary direct
_atom_sites_solution_secondary difmap
_audit_conform_dict_location ftp://ftp.iucr.org/pub/cif_core.dic
_audit_conform_dict_name cif_core.dic
_audit_conform_dict_version 2.2
_audit_creation_date 2004-06-21T13:53:50-00:00
_audit_creation_method 'WinGX routine CIF_UPDATE'
_cell_angle_alpha 90
_cell_angle_beta 94.439(1)
_cell_angle_gamma 90
_cell_formula_units_Z 4
_cell_length_a 16.9962(3)
_cell_length_b 15.3015(3)
_cell_length_c 17.2349(3)
_cell_measurement_reflns_used 35083
_cell_measurement_temperature 173(2)
_cell_measurement_theta_max 25.028
_cell_measurement_theta_min 3.705
_cell_measurement_wavelength 0.71073
_cell_volume 4468.79(14)
_computing_cell_refinement 'HKL Scalepack (Otwinowski & Minor 1997)'
_computing_data_collection 'Collect (Nonius BV, 1997-2000)'
_computing_data_reduction 'HKL Denzo and Scalepack (Otwinowski & Minor 1997)'
_computing_molecular_graphics 'Ortep-3 for Windows (Farrugia, 1997)'
_computing_publication_material 'WinGX publication routines (Farrugia, 1999)'
_computing_structure_refinement 'SHELXL-97 (Sheldrick, 1997)'
_computing_structure_solution 'SHELXS-97 (Sheldrick, 1997)'
_diffrn_ambient_temperature 173(2)
_diffrn_detector 'CCD plate'
_diffrn_measured_fraction_theta_full 0.995
_diffrn_measured_fraction_theta_max 0.995
_diffrn_measurement_device '95mm CCD camera on \k-goniostat'
_diffrn_measurement_device_type KappaCCD
_diffrn_measurement_method 'CCD rotation images, thick slices'
_diffrn_orient_matrix_type 'by Nonius Collect from scalepack cell'
_diffrn_orient_matrix_UB_11 0.580648E-1
_diffrn_orient_matrix_UB_12 0.115648E-1
_diffrn_orient_matrix_UB_13 0.30276E-2
_diffrn_orient_matrix_UB_21 0.26845E-2
_diffrn_orient_matrix_UB_22 -0.247912E-1
_diffrn_orient_matrix_UB_23 -0.534152E-1
_diffrn_orient_matrix_UB_31 -0.101926E-1
_diffrn_orient_matrix_UB_32 0.593521E-1
_diffrn_orient_matrix_UB_33 -0.229013E-1
_diffrn_radiation_monochromator graphite
_diffrn_radiation_probe x-ray
_diffrn_radiation_type MoK\a
_diffrn_radiation_wavelength 0.71073
_diffrn_reflns_av_R_equivalents 0.0614
_diffrn_reflns_av_unetI/netI 0.0294
_diffrn_reflns_limit_h_max 20
_diffrn_reflns_limit_h_min -20
_diffrn_reflns_limit_k_max 18
_diffrn_reflns_limit_k_min -18
_diffrn_reflns_limit_l_max 19
_diffrn_reflns_limit_l_min -20
_diffrn_reflns_number 55066
_diffrn_reflns_theta_full 25.03
_diffrn_reflns_theta_max 25.03
_diffrn_reflns_theta_min 3.71
_diffrn_source 'Enraf Nonius FR590'
_exptl_absorpt_coefficient_mu 0.156
_exptl_absorpt_correction_type none
_exptl_crystal_colour colourless
_exptl_crystal_density_diffrn 1.193
_exptl_crystal_density_method 'not measured'
_exptl_crystal_description prism
_exptl_crystal_F_000 1712
_exptl_crystal_size_max 0.4
_exptl_crystal_size_mid 0.3
_exptl_crystal_size_min 0.15
_refine_diff_density_max 0.299
_refine_diff_density_min -0.37
_refine_diff_density_rms 0.041
_refine_ls_extinction_method none
_refine_ls_goodness_of_fit_ref 1.053
_refine_ls_hydrogen_treatment riding
_refine_ls_matrix_type full
_refine_ls_number_parameters 528
_refine_ls_number_reflns 7858
_refine_ls_number_restraints 0
_refine_ls_restrained_S_all 1.053
_refine_ls_R_factor_all 0.0499
_refine_ls_R_factor_gt 0.0398
_refine_ls_shift/su_max 0
_refine_ls_shift/su_mean 0
_refine_ls_structure_factor_coef Fsqd
_refine_ls_weighting_details 'calc w=1/[\s^2^(Fo^2^)+(0.0487P)^2^+2.3946P] where P=(Fo^2^+2Fc^2^)/3'
_refine_ls_weighting_scheme calc
_refine_ls_wR_factor_gt 0.0997
_refine_ls_wR_factor_ref 0.1068
_reflns_number_gt 6709
_reflns_number_total 7858
_reflns_threshold_expression >2sigma(I)
_cod_data_source_file om060860%2Bsi20060920_064345.cif
_cod_data_source_block (9)-jun2204
_cod_original_sg_symbol_H-M P2(1)/n
_cod_original_formula_sum 'C50 H57 Al1 N4 P2'
_cod_database_code 4083650

loop_
_symmetry_equiv_pos_as_xyz
'x, y, z'
'-x+1/2, y+1/2, -z+1/2'
'-x, -y, -z'
'x-1/2, -y-1/2, z-1/2'

loop_
_atom_site_label
_atom_site_type_symbol
_atom_site_fract_x
_atom_site_fract_y
_atom_site_fract_z
_atom_site_U_iso_or_equiv
_atom_site_adp_type
_atom_site_occupancy
_atom_site_symmetry_multiplicity
_atom_site_calc_flag
_atom_site_refinement_flags
_atom_site_disorder_assembly
_atom_site_disorder_group
P1 P 0.14024(2) 0.34571(3) 0.19173(2) 0.02286(12) Uani 1 1 d . A .
P2 P 0.25415(3) 0.29971(3) -0.04144(2) 0.02308(12) Uani 1 1 d . A .
Al Al 0.12782(3) 0.30756(3) 0.04133(3) 0.02297(13) Uani 1 1 d . . .
N1 N 0.15171(8) 0.40245(9) 0.11552(8) 0.0236(3) Uani 1 1 d . A .
N2 N 0.19839(8) 0.37858(9) -0.02287(8) 0.0245(3) Uani 1 1 d . A .
N3 N 0.10370(8) 0.26031(9) 0.14721(8) 0.0246(3) Uani 1 1 d . A .
N4 N 0.21440(8) 0.22449(9) 0.01082(8) 0.0250(3) Uani 1 1 d . A .
C1 C 0.21179(10) 0.46600(11) 0.09665(10) 0.0260(4) Uani 1 1 d . . .
H1 H 0.2648 0.4437 0.1167 0.031 Uiso 1 1 calc R A .
C2 C 0.20753(10) 0.46769(11) 0.00682(10) 0.0258(4) Uani 1 1 d . A .
H2 H 0.1568 0.4979 -0.0097 0.031 Uiso 1 1 calc R . .
C3 C 0.27184(12) 0.52504(12) -0.02234(11) 0.0344(4) Uani 1 1 d . . .
H3A H 0.2669 0.5267 -0.0799 0.041 Uiso 1 1 calc R A .
H3B H 0.3243 0.5007 -0.0052 0.041 Uiso 1 1 calc R . .
C4 C 0.26409(13) 0.61769(12) 0.01022(12) 0.0381(5) Uani 1 1 d . A .
H4A H 0.3081 0.654 -0.006 0.046 Uiso 1 1 calc R . .
H4B H 0.2141 0.644 -0.0121 0.046 Uiso 1 1 calc R . .
C5 C 0.26498(13) 0.61856(13) 0.09877(12) 0.0412(5) Uani 1 1 d . . .
H5A H 0.2558 0.6789 0.1168 0.049 Uiso 1 1 calc R A .
H5B H 0.3175 0.5995 0.1215 0.049 Uiso 1 1 calc R . .
C6 C 0.20137(12) 0.55799(12) 0.12725(11) 0.0346(4) Uani 1 1 d . A .
H6A H 0.2052 0.5571 0.1849 0.041 Uiso 1 1 calc R . .
H6B H 0.1485 0.5802 0.109 0.041 Uiso 1 1 calc R . .
C7 C 0.23297(10) 0.32898(12) 0.24907(10) 0.0282(4) Uani 1 1 d . . .
C8 C 0.28678(11) 0.27170(14) 0.22029(11) 0.0369(5) Uani 1 1 d . A .
H8 H 0.2725 0.2397 0.1741 0.044 Uiso 1 1 calc R . .
C9 C 0.36120(12) 0.26037(17) 0.25786(13) 0.0484(6) Uani 1 1 d . . .
H9 H 0.3973 0.2202 0.2381 0.058 Uiso 1 1 calc R A .
C10 C 0.38247(13) 0.30815(17) 0.32456(13) 0.0513(6) Uani 1 1 d . A .
H10 H 0.4335 0.3011 0.3504 0.062 Uiso 1 1 calc R . .
C11 C 0.33023(14) 0.36542(16) 0.35314(13) 0.0502(6) Uani 1 1 d . . .
H11 H 0.3453 0.3982 0.3987 0.06 Uiso 1 1 calc R A .
C12 C 0.25528(12) 0.37628(14) 0.31632(11) 0.0386(5) Uani 1 1 d . A .
H12 H 0.2192 0.4159 0.3369 0.046 Uiso 1 1 calc R . .
C13 C 0.07563(11) 0.39232(13) 0.25944(11) 0.0313(4) Uani 1 1 d . . .
C14 C 0.03932(12) 0.47224(14) 0.24266(13) 0.0411(5) Uani 1 1 d . A .
H14 H 0.0515 0.5042 0.1978 0.049 Uiso 1 1 calc R . .
C15 C -0.01482(14) 0.50541(17) 0.29158(16) 0.0572(7) Uani 1 1 d . . .
H15 H -0.0396 0.56 0.2802 0.069 Uiso 1 1 calc R A .
C16 C -0.03242(15) 0.45935(19) 0.35632(16) 0.0647(8) Uani 1 1 d . A .
H16 H -0.0696 0.4821 0.3894 0.078 Uiso 1 1 calc R . .
C17 C 0.00344(15) 0.38039(19) 0.37361(14) 0.0589(7) Uani 1 1 d . . .
H17 H -0.0091 0.349 0.4186 0.071 Uiso 1 1 calc R A .
C18 C 0.05801(13) 0.34636(15) 0.32561(12) 0.0430(5) Uani 1 1 d . A .
H18 H 0.0831 0.2921 0.3379 0.052 Uiso 1 1 calc R . .
C19 C 0.04947(10) 0.19842(12) 0.17579(10) 0.0260(4) Uani 1 1 d . . .
C20 C -0.03134(11) 0.21784(13) 0.17738(10) 0.0304(4) Uani 1 1 d . A .
C21 C -0.08153(12) 0.15434(15) 0.20461(11) 0.0396(5) Uani 1 1 d . . .
H21 H -0.1359 0.168 0.2066 0.048 Uiso 1 1 calc R A .
C22 C -0.05542(13) 0.07251(15) 0.22881(12) 0.0430(5) Uani 1 1 d . A .
C23 C 0.02401(13) 0.05412(14) 0.22551(11) 0.0408(5) Uani 1 1 d . . .
H23 H 0.0431 -0.002 0.2413 0.049 Uiso 1 1 calc R A .
C24 C 0.07684(11) 0.11539(12) 0.19977(10) 0.0312(4) Uani 1 1 d . A .
C25 C -0.06679(11) 0.30410(14) 0.15147(13) 0.0405(5) Uani 1 1 d . . .
H25A H -0.0824 0.3364 0.1969 0.061 Uiso 1 1 calc R A .
H25B H -0.1133 0.2939 0.1153 0.061 Uiso 1 1 calc R . .
H25C H -0.0278 0.3382 0.1253 0.061 Uiso 1 1 calc R . .
C26 C -0.11239(17) 0.00527(18) 0.25683(16) 0.0655(7) Uani 1 1 d . . .
H26A H -0.1657 0.0301 0.2543 0.098 Uiso 0.5 1 calc PR A .
H26B H -0.0961 -0.011 0.3107 0.098 Uiso 0.5 1 calc PR . .
H26C H -0.1122 -0.0467 0.2236 0.098 Uiso 0.5 1 calc PR . .
H26D H -0.0836 -0.0485 0.2714 0.098 Uiso 0.5 1 calc PR . .
H26E H -0.1532 -0.0074 0.2151 0.098 Uiso 0.5 1 calc PR . .
H26F H -0.1371 0.0283 0.3021 0.098 Uiso 0.5 1 calc PR . .
C27 C 0.16222(13) 0.09170(14) 0.19804(13) 0.0433(5) Uani 1 1 d . . .
H27A H 0.1708 0.0325 0.2187 0.065 Uiso 1 1 calc R A .
H27B H 0.1945 0.1332 0.23 0.065 Uiso 1 1 calc R . .
H27C H 0.1772 0.0939 0.1443 0.065 Uiso 1 1 calc R . .
C28 C 0.35836(10) 0.32467(12) -0.02222(11) 0.0287(4) Uani 1 1 d . . .
C29 C 0.38681(11) 0.34588(13) 0.05362(12) 0.0361(4) Uani 1 1 d . A .
H29 H 0.353 0.3408 0.0948 0.043 Uiso 1 1 calc R . .
C30 C 0.46334(13) 0.37409(15) 0.06951(15) 0.0509(6) Uani 1 1 d . . .
H30 H 0.4825 0.3873 0.1214 0.061 Uiso 1 1 calc R A .
C31 C 0.51204(13) 0.38305(17) 0.00956(18) 0.0606(7) Uani 1 1 d . A .
H31 H 0.5645 0.4037 0.0204 0.073 Uiso 1 1 calc R . .
C32 C 0.48563(14) 0.36251(17) -0.06545(17) 0.0569(7) Uani 1 1 d . . .
H32 H 0.5199 0.3682 -0.1062 0.068 Uiso 1 1 calc R A .
C33 C 0.40834(12) 0.33330(14) -0.08182(13) 0.0394(5) Uani 1 1 d . A .
H33 H 0.3899 0.3193 -0.1338 0.047 Uiso 1 1 calc R . .
C34 C 0.24312(10) 0.26716(12) -0.14280(10) 0.0286(4) Uani 1 1 d . . .
C35 C 0.19786(13) 0.31748(16) -0.19513(12) 0.0470(6) Uani 1 1 d . A .
H35 H 0.1774 0.3718 -0.1792 0.056 Uiso 1 1 calc R . .
C36 C 0.18206(16) 0.2888(2) -0.27126(13) 0.0653(8) Uani 1 1 d . . .
H36 H 0.151 0.3239 -0.3073 0.078 Uiso 1 1 calc R A .
C37 C 0.21099(15) 0.21012(18) -0.29496(13) 0.0547(6) Uani 1 1 d . A .
H37 H 0.1986 0.1902 -0.3467 0.066 Uiso 1 1 calc R . .
C38 C 0.25752(13) 0.16068(15) -0.24404(12) 0.0440(5) Uani 1 1 d . . .
H38 H 0.2787 0.1071 -0.2608 0.053 Uiso 1 1 calc R A .
C39 C 0.27400(12) 0.18836(13) -0.16785(11) 0.0353(4) Uani 1 1 d . A .
H39 H 0.3064 0.1536 -0.1326 0.042 Uiso 1 1 calc R . .
C40 C 0.22543(12) 0.13186(12) 0.00129(10) 0.0299(4) Uani 1 1 d . . .
C41 C 0.29653(12) 0.08995(12) 0.02599(11) 0.0354(5) Uani 1 1 d . A .
C42 C 0.30457(15) 0.00018(14) 0.01340(12) 0.0482(6) Uani 1 1 d . . .
H42 H 0.3534 -0.0271 0.0294 0.058 Uiso 1 1 calc R A .
C43 C 0.24458(18) -0.05011(14) -0.02121(13) 0.0563(7) Uani 1 1 d . A .
C44 C 0.17412(17) -0.00895(15) -0.04253(13) 0.0567(7) Uani 1 1 d . . .
H44 H 0.1315 -0.0428 -0.0652 0.068 Uiso 1 1 calc R A .
C45 C 0.16291(14) 0.08023(13) -0.03225(12) 0.0415(5) Uani 1 1 d . A .
C46 C 0.36596(13) 0.13583(15) 0.06675(15) 0.0511(6) Uani 1 1 d . . .
H46A H 0.3951 0.095 0.1021 0.077 Uiso 1 1 calc R A .
H46B H 0.3474 0.1852 0.0966 0.077 Uiso 1 1 calc R . .
H46C H 0.4008 0.1573 0.0282 0.077 Uiso 1 1 calc R . .
C47 C 0.2556(2) -0.14805(16) -0.03219(17) 0.0860(11) Uani 1 1 d . . .
H47A H 0.2073 -0.173 -0.058 0.129 Uiso 0.5 1 calc PR A .
H47B H 0.2667 -0.1759 0.0187 0.129 Uiso 0.5 1 calc PR . .
H47C H 0.2998 -0.1582 -0.0643 0.129 Uiso 0.5 1 calc PR . .
H47D H 0.3085 -0.1651 -0.0111 0.129 Uiso 0.5 1 calc PR . .
H47E H 0.2492 -0.1622 -0.0878 0.129 Uiso 0.5 1 calc PR . .
H47F H 0.216 -0.1799 -0.0048 0.129 Uiso 0.5 1 calc PR . .
C48 C 0.08424(15) 0.11897(16) -0.05734(16) 0.0603(7) Uani 1 1 d . . .
H48A H 0.051 0.0746 -0.0847 0.091 Uiso 1 1 calc R A .
H48B H 0.0914 0.1684 -0.0922 0.091 Uiso 1 1 calc R . .
H48C H 0.0588 0.1392 -0.0115 0.091 Uiso 1 1 calc R . .
C49 C 0.02491(11) 0.32039(15) -0.02092(11) 0.0375(5) Uani 0.667(5) 1 d P A 1
H49A H -0.0033 0.2639 -0.0189 0.045 Uiso 0.667(5) 1 calc PR A 1
H49B H -0.0066 0.3642 0.0055 0.045 Uiso 0.667(5) 1 calc PR A 1
C50 C 0.02503(17) 0.3471(2) -0.10649(17) 0.0371(9) Uani 0.667(5) 1 d P A 1
H50A H -0.0294 0.3507 -0.1295 0.056 Uiso 0.667(5) 1 calc PR A 1
H50B H 0.054 0.3035 -0.1346 0.056 Uiso 0.667(5) 1 calc PR A 1
H50C H 0.0506 0.4042 -0.1101 0.056 Uiso 0.667(5) 1 calc PR A 1
C49A C 0.02491(11) 0.32039(15) -0.02092(11) 0.0375(5) Uani 0.333(5) 1 d P A 2
H49C H 0.0287 0.2945 -0.0731 0.045 Uiso 0.333(5) 1 calc PR A 2
H49D H -0.0165 0.2886 0.005 0.045 Uiso 0.333(5) 1 calc PR A 2
C50A C 0.0038(4) 0.4113(6) -0.0287(5) 0.066(3) Uani 0.333(5) 1 d P A 2
H50D H -0.047 0.4165 -0.0594 0.099 Uiso 0.333(5) 1 calc PR A 2
H50E H 0.0444 0.4424 -0.0551 0.099 Uiso 0.333(5) 1 calc PR A 2
H50F H -0.0005 0.4367 0.023 0.099 Uiso 0.333(5) 1 calc PR A 2

loop_
_atom_site_aniso_label
_atom_site_aniso_U_11
_atom_site_aniso_U_22
_atom_site_aniso_U_33
_atom_site_aniso_U_23
_atom_site_aniso_U_13
_atom_site_aniso_U_12
P1 0.0221(2) 0.0265(2) 0.0205(2) -0.00043(18) 0.00502(17) -0.00246(18)
P2 0.0238(2) 0.0240(2) 0.0220(2) -0.00124(17) 0.00553(17) -0.00009(18)
Al 0.0209(3) 0.0264(3) 0.0218(3) -0.0019(2) 0.0034(2) -0.0019(2)
N1 0.0233(7) 0.0260(8) 0.0220(7) -0.0004(6) 0.0044(6) -0.0015(6)
N2 0.0260(7) 0.0243(8) 0.0239(7) 0.0000(6) 0.0058(6) -0.0005(6)
N3 0.0253(7) 0.0271(8) 0.0220(7) -0.0004(6) 0.0059(6) -0.0032(6)
N4 0.0284(8) 0.0228(8) 0.0246(7) -0.0008(6) 0.0071(6) 0.0005(6)
C1 0.0279(9) 0.0250(9) 0.0256(9) 0.0005(7) 0.0052(7) -0.0036(7)
C2 0.0304(9) 0.0222(9) 0.0254(9) 0.0011(7) 0.0062(7) 0.0023(7)
C3 0.0460(12) 0.0257(10) 0.0332(10) 0.0030(8) 0.0137(9) -0.0025(8)
C4 0.0506(12) 0.0235(10) 0.0421(11) 0.0030(8) 0.0162(9) -0.0041(9)
C5 0.0562(13) 0.0269(11) 0.0426(12) -0.0062(9) 0.0166(10) -0.0105(9)
C6 0.0424(11) 0.0298(10) 0.0330(10) -0.0067(8) 0.0122(8) -0.0055(9)
C7 0.0277(9) 0.0327(10) 0.0240(9) 0.0060(8) 0.0005(7) -0.0068(8)
C8 0.0302(10) 0.0532(13) 0.0274(10) 0.0007(9) 0.0021(8) 0.0001(9)
C9 0.0337(11) 0.0705(16) 0.0405(12) 0.0070(11) 0.0005(9) 0.0086(11)
C10 0.0371(12) 0.0721(17) 0.0422(13) 0.0099(12) -0.0132(10) -0.0036(11)
C11 0.0526(14) 0.0564(15) 0.0385(12) -0.0022(11) -0.0155(10) -0.0094(11)
C12 0.0445(12) 0.0382(12) 0.0320(10) 0.0001(9) -0.0036(9) -0.0040(9)
C13 0.0282(9) 0.0374(11) 0.0292(10) -0.0080(8) 0.0093(8) -0.0064(8)
C14 0.0381(11) 0.0400(12) 0.0466(12) -0.0093(10) 0.0130(9) -0.0008(9)
C15 0.0446(13) 0.0517(15) 0.0781(18) -0.0245(13) 0.0221(12) 0.0007(11)
C16 0.0567(15) 0.0720(19) 0.0707(17) -0.0371(15) 0.0397(13) -0.0181(14)
C17 0.0634(16) 0.0739(19) 0.0436(13) -0.0170(12) 0.0318(12) -0.0268(14)
C18 0.0461(12) 0.0504(13) 0.0346(11) -0.0070(10) 0.0173(9) -0.0142(10)
C19 0.0293(9) 0.0291(10) 0.0201(8) -0.0034(7) 0.0055(7) -0.0072(7)
C20 0.0273(9) 0.0391(11) 0.0252(9) -0.0044(8) 0.0047(7) -0.0079(8)
C21 0.0321(10) 0.0544(14) 0.0332(10) -0.0026(10) 0.0078(8) -0.0155(9)
C22 0.0496(13) 0.0459(13) 0.0347(11) 0.0004(9) 0.0104(9) -0.0220(10)
C23 0.0607(14) 0.0302(11) 0.0324(10) 0.0023(9) 0.0096(9) -0.0087(10)
C24 0.0401(11) 0.0313(10) 0.0229(9) -0.0012(8) 0.0067(8) -0.0042(8)
C25 0.0251(10) 0.0493(13) 0.0477(12) 0.0019(10) 0.0066(9) 0.0002(9)
C26 0.0725(17) 0.0621(17) 0.0638(16) 0.0084(13) 0.0175(13) -0.0346(14)
C27 0.0511(13) 0.0387(12) 0.0414(12) 0.0114(9) 0.0108(10) 0.0100(10)
C28 0.0243(9) 0.0253(9) 0.0369(10) 0.0007(8) 0.0058(7) 0.0002(7)
C29 0.0320(10) 0.0355(11) 0.0404(11) -0.0018(9) 0.0006(8) 0.0005(8)
C30 0.0388(12) 0.0492(14) 0.0626(15) -0.0061(11) -0.0088(11) -0.0070(10)
C31 0.0291(11) 0.0583(16) 0.094(2) -0.0039(14) 0.0000(12) -0.0119(11)
C32 0.0358(12) 0.0598(16) 0.0780(18) 0.0030(13) 0.0227(12) -0.0103(11)
C33 0.0341(11) 0.0397(12) 0.0461(12) 0.0016(9) 0.0128(9) -0.0028(9)
C34 0.0294(9) 0.0334(10) 0.0241(9) -0.0036(8) 0.0095(7) -0.0051(8)
C35 0.0516(13) 0.0610(15) 0.0286(11) -0.0046(10) 0.0040(9) 0.0175(11)
C36 0.0652(16) 0.099(2) 0.0300(12) -0.0073(13) -0.0070(11) 0.0249(15)
C37 0.0571(15) 0.0806(19) 0.0273(11) -0.0189(12) 0.0086(10) -0.0115(13)
C38 0.0546(13) 0.0414(12) 0.0395(12) -0.0145(10) 0.0252(10) -0.0169(10)
C39 0.0435(11) 0.0328(11) 0.0315(10) -0.0039(8) 0.0155(8) -0.0049(9)
C40 0.0453(11) 0.0241(9) 0.0217(9) 0.0010(7) 0.0115(8) 0.0004(8)
C41 0.0507(12) 0.0288(10) 0.0288(10) 0.0043(8) 0.0160(9) 0.0074(9)
C42 0.0778(17) 0.0348(12) 0.0338(11) 0.0079(9) 0.0163(11) 0.0189(11)
C43 0.109(2) 0.0257(11) 0.0351(12) -0.0028(9) 0.0083(13) 0.0042(13)
C44 0.094(2) 0.0306(12) 0.0437(13) -0.0017(10) -0.0057(13) -0.0085(12)
C45 0.0632(14) 0.0269(11) 0.0343(11) -0.0006(8) 0.0037(10) -0.0064(10)
C46 0.0439(13) 0.0415(13) 0.0680(16) 0.0066(11) 0.0058(11) 0.0159(10)
C47 0.165(3) 0.0295(14) 0.0630(18) -0.0047(12) 0.0035(19) 0.0119(17)
C48 0.0586(15) 0.0425(14) 0.0761(18) -0.0109(12) -0.0194(13) -0.0145(12)
C49 0.0293(10) 0.0509(13) 0.0319(10) -0.0055(9) -0.0001(8) -0.0055(9)
C50 0.0255(15) 0.048(2) 0.0372(17) 0.0051(14) -0.0025(12) 0.0031(13)
C49A 0.0293(10) 0.0509(13) 0.0319(10) -0.0055(9) -0.0001(8) -0.0055(9)
C50A 0.034(4) 0.090(7) 0.072(5) 0.021(5) -0.011(3) 0.017(4)

loop_
_atom_type_symbol
_atom_type_description
_atom_type_scat_dispersion_real
_atom_type_scat_dispersion_imag
_atom_type_scat_source
C C 0.0033 0.0016 'International Tables Vol C Tables 4.2.6.8 and 6.1.1.4'
H H 0 0 'International Tables Vol C Tables 4.2.6.8 and 6.1.1.4'
Al Al 0.0645 0.0514 'International Tables Vol C Tables 4.2.6.8 and 6.1.1.4'
N N 0.0061 0.0033 'International Tables Vol C Tables 4.2.6.8 and 6.1.1.4'
P P 0.1023 0.0942 'International Tables Vol C Tables 4.2.6.8 and 6.1.1.4'

loop_
_geom_angle_atom_site_label_1
_geom_angle_atom_site_label_2
_geom_angle_atom_site_label_3
_geom_angle
N1 P1 N3 96.66(7)
N1 P1 C13 115.74(8)
N3 P1 C13 113.27(8)
N1 P1 C7 111.62(8)
N3 P1 C7 115.53(8)
C13 P1 C7 104.44(9)
N2 P2 N4 98.37(7)
N2 P2 C34 112.69(8)
N4 P2 C34 108.69(8)
N2 P2 C28 113.17(8)
N4 P2 C28 119.00(8)
C34 P2 C28 105.08(8)
N1 Al C49 114.11(8)
N1 Al N2 81.73(6)
C49 Al N2 100.76(7)
N1 Al N3 73.95(6)
C49 Al N3 106.80(7)
N2 Al N3 148.81(6)
N1 Al N4 120.83(6)
C49 Al N4 122.89(8)
N2 Al N4 73.90(6)
N3 Al N4 102.06(6)
C1 N1 P1 132.40(12)
C1 N1 Al 117.43(10)
P1 N1 Al 95.83(7)
C2 N2 P2 137.21(12)
C2 N2 Al 111.30(10)
P2 N2 Al 95.23(7)
C19 N3 P1 127.19(11)
C19 N3 Al 136.22(11)
P1 N3 Al 92.40(7)
C40 N4 P2 124.43(11)
C40 N4 Al 138.04(12)
P2 N4 Al 92.31(7)
N1 C1 C6 115.87(14)
N1 C1 C2 104.73(13)
C6 C1 C2 109.57(14)
N2 C2 C3 118.92(14)
N2 C2 C1 109.34(13)
C3 C2 C1 111.26(15)
C2 C3 C4 109.20(15)
C5 C4 C3 112.31(16)
C4 C5 C6 111.25(17)
C1 C6 C5 110.19(15)
C8 C7 C12 118.78(17)
C8 C7 P1 117.65(14)
C12 C7 P1 123.31(15)
C7 C8 C9 121.01(19)
C10 C9 C8 119.4(2)
C11 C10 C9 120.1(2)
C10 C11 C12 120.7(2)
C11 C12 C7 119.9(2)
C14 C13 C18 119.64(18)
C14 C13 P1 119.63(15)
C18 C13 P1 120.60(16)
C13 C14 C15 119.9(2)
C16 C15 C14 120.1(2)
C15 C16 C17 120.4(2)
C16 C17 C18 120.3(2)
C17 C18 C13 119.6(2)
C24 C19 C20 119.13(16)
C24 C19 N3 119.42(16)
C20 C19 N3 121.40(16)
C21 C20 C19 118.78(18)
C21 C20 C25 117.96(17)
C19 C20 C25 123.26(16)
C22 C21 C20 122.76(19)
C21 C22 C23 117.58(18)
C21 C22 C26 120.8(2)
C23 C22 C26 121.6(2)
C22 C23 C24 122.0(2)
C23 C24 C19 119.69(18)
C23 C24 C27 119.48(18)
C19 C24 C27 120.83(16)
C33 C28 C29 118.87(18)
C33 C28 P2 121.90(15)
C29 C28 P2 118.79(14)
C30 C29 C28 120.8(2)
C29 C30 C31 119.6(2)
C32 C31 C30 120.8(2)
C31 C32 C33 119.9(2)
C28 C33 C32 120.1(2)
C35 C34 C39 119.03(18)
C35 C34 P2 119.29(15)
C39 C34 P2 121.47(15)
C34 C35 C36 120.0(2)
C37 C36 C35 120.6(2)
C38 C37 C36 119.8(2)
C37 C38 C39 120.3(2)
C38 C39 C34 120.2(2)
C41 C40 C45 118.12(18)
C41 C40 N4 122.07(17)
C45 C40 N4 119.79(17)
C42 C41 C40 119.6(2)
C42 C41 C46 116.7(2)
C40 C41 C46 123.74(18)
C43 C42 C41 122.6(2)
C42 C43 C44 117.4(2)
C42 C43 C47 120.7(3)
C44 C43 C47 121.9(3)
C43 C44 C45 122.6(2)
C44 C45 C40 119.7(2)
C44 C45 C48 118.7(2)
C40 C45 C48 121.63(18)
C50 C49 Al 118.64(15)

loop_
_geom_bond_atom_site_label_1
_geom_bond_atom_site_label_2
_geom_bond_distance
P1 N1 1.5990(14)
P1 N3 1.6149(15)
P1 C13 1.8096(18)
P1 C7 1.8125(18)
P2 N2 1.5824(14)
P2 N4 1.6391(14)
P2 C34 1.8122(18)
P2 C28 1.8170(18)
Al N1 1.9564(15)
Al C49 1.989(2)
Al N2 2.0123(15)
Al N3 2.0338(15)
Al N4 2.0439(15)
N1 C1 1.465(2)
N2 C2 1.460(2)
N3 C19 1.435(2)
N4 C40 1.441(2)
C1 C6 1.518(3)
C1 C2 1.544(2)
C2 C3 1.517(2)
C3 C4 1.534(3)
C4 C5 1.525(3)
C5 C6 1.533(3)
C7 C8 1.386(3)
C7 C12 1.394(3)
C8 C9 1.387(3)
C9 C10 1.386(3)
C10 C11 1.366(3)
C11 C12 1.389(3)
C13 C14 1.390(3)
C13 C18 1.392(3)
C14 C15 1.391(3)
C15 C16 1.372(4)
C16 C17 1.376(4)
C17 C18 1.391(3)
C19 C24 1.404(3)
C19 C20 1.408(3)
C20 C21 1.398(3)
C20 C25 1.504(3)
C21 C22 1.382(3)
C22 C23 1.385(3)
C22 C26 1.517(3)
C23 C24 1.394(3)
C24 C27 1.498(3)
C28 C33 1.389(3)
C28 C29 1.396(3)
C29 C30 1.378(3)
C30 C31 1.380(4)
C31 C32 1.372(4)
C32 C33 1.396(3)
C34 C35 1.375(3)
C34 C39 1.397(3)
C35 C36 1.390(3)
C36 C37 1.375(4)
C37 C38 1.364(3)
C38 C39 1.387(3)
C40 C41 1.405(3)
C40 C45 1.411(3)
C41 C42 1.399(3)
C41 C46 1.500(3)
C42 C43 1.376(4)
C43 C44 1.377(4)
C43 C47 1.524(3)
C44 C45 1.391(3)
C45 C48 1.496(3)
C49 C50 1.530(3)
